data_4061338
loop_
_publ_author_name
'Lee, Young-Joo'
'Lee, Jong-Dae'
'Kim, Sung-Joon'
'Yoo, Byung Woo'
'Ko, Jaejung'
'Suh, Il-Hwan'
'Cheong, Minserk'
'Kang, Sang Ook'

_publ_section_title
;
 Unusual Reactivities of Linear Disilanes with o-Carboranyl Unit
;
_journal_coden_ASTM ORGND7
_journal_issue 3
_journal_name_full Organometallics
_journal_page_first 490
_journal_page_last 497
_journal_paper_doi 10.1021/om0341146
_journal_volume 23
_journal_year 2004
_chemical_formula_sum 'C5 H19 B10 Si'
_chemical_formula_weight 215.39
_space_group_IT_number 14
_symmetry_cell_setting monoclinic
_symmetry_space_group_name_Hall '-P 2ybc'
_symmetry_space_group_name_H-M 'P 1 21/c 1'
_cell_angle_alpha 90.00
_cell_angle_beta 106.940(6)
_cell_angle_gamma 90.00
_cell_formula_units_Z 4
_cell_length_a 8.1440(6)
_cell_length_b 12.5958(6)
_cell_length_c 13.4148(9)
_cell_measurement_temperature 293(2)
_cell_volume 1316.38(15)
_diffrn_ambient_temperature 293(2)
_exptl_crystal_density_diffrn 1.087
_cod_depositor_comments
;
The following automatic conversions were performed:
'_symmetry_cell_setting' value 'Monoclinic' changed to 'monoclinic'
according to '/home/saulius/struct/CIF-dictionaries/cif_core.dic'
dictionary named 'cif_core.dic' version 2.4.1 from 2010-06-29.

Automatic conversion script
Id: cif_fix_enum 1527 2010-12-29 10:47:43Z saulius 
;
_cod_original_sg_symbol_H-M 'P 21/c'
_cod_database_code 4061338

loop_
_symmetry_equiv_pos_as_xyz
'x, y, z'
'-x, y+1/2, -z+1/2'
'-x, -y, -z'
'x, -y-1/2, z-1/2'

loop_
_atom_site_label
_atom_site_type_symbol
_atom_site_fract_x
_atom_site_fract_y
_atom_site_fract_z
_atom_site_U_iso_or_equiv
_atom_site_adp_type
_atom_site_occupancy
_atom_site_calc_flag
_atom_site_refinement_flags
_atom_site_disorder_assembly
_atom_site_disorder_group
Si1 Si 0.03319(10) 0.03914(6) 0.08452(5) 0.0316(2) Uani 1 d . . .
C1 C 0.1637(3) 0.16903(19) 0.08898(19) 0.0304(6) Uani 1 d . . .
C2 C 0.0765(4) 0.2856(2) 0.0365(2) 0.0399(7) Uani 1 d . . .
C3 C -0.1143(4) 0.2921(3) -0.0170(3) 0.0566(9) Uani 1 d . . .
H3A H -0.1556 0.2240 -0.0456 0.085 Uiso 1 calc R . .
H3B H -0.1358 0.3437 -0.0719 0.085 Uiso 1 calc R . .
H3C H -0.1726 0.3128 0.0327 0.085 Uiso 1 calc R . .
C4 C -0.1639(4) 0.0676(3) 0.1233(3) 0.0570(9) Uani 1 d . . .
H4A H -0.2166 0.0019 0.1337 0.086 Uiso 1 calc R . .
H4B H -0.2428 0.1077 0.0693 0.086 Uiso 1 calc R . .
H4C H -0.1340 0.1077 0.1869 0.086 Uiso 1 calc R . .
C5 C 0.1772(4) -0.0466(2) 0.1856(2) 0.0550(9) Uani 1 d . . .
H5A H 0.1962 -0.0143 0.2528 0.082 Uiso 1 calc R . .
H5B H 0.2850 -0.0549 0.1708 0.082 Uiso 1 calc R . .
H5C H 0.1249 -0.1149 0.1854 0.082 Uiso 1 calc R . .
B3 B 0.1432(5) 0.2713(3) 0.1704(3) 0.0425(8) Uani 1 d . . .
H3 H 0.0554 0.2677 0.2190 0.051 Uiso 1 calc R . .
B4 B 0.3328(5) 0.1952(3) 0.1987(3) 0.0428(8) Uani 1 d . . .
H4 H 0.3708 0.1425 0.2670 0.051 Uiso 1 calc R . .
B5 B 0.3685(4) 0.1603(3) 0.0789(3) 0.0393(8) Uani 1 d . . .
H5 H 0.4292 0.0845 0.0691 0.047 Uiso 1 calc R . .
B6 B 0.2031(4) 0.2166(3) -0.0229(2) 0.0374(7) Uani 1 d . . .
H6 H 0.1542 0.1777 -0.0993 0.045 Uiso 1 calc R . .
B7 B 0.1793(5) 0.3899(3) 0.1100(3) 0.0498(9) Uani 1 d . . .
H7 H 0.1155 0.4644 0.1200 0.060 Uiso 1 calc R . .
B8 B 0.3449(5) 0.3343(3) 0.2114(3) 0.0483(9) Uani 1 d . . .
H8 H 0.3909 0.3728 0.2881 0.058 Uiso 1 calc R . .
B9 B 0.4858(5) 0.2656(3) 0.1547(3) 0.0459(9) Uani 1 d . . .
H9 H 0.6242 0.2592 0.1942 0.055 Uiso 1 calc R . .
B10 B 0.4047(5) 0.2788(3) 0.0169(3) 0.0465(9) Uani 1 d . . .
H10 H 0.4897 0.2807 -0.0336 0.056 Uiso 1 calc R . .
B11 B 0.2173(5) 0.3559(3) -0.0101(3) 0.0473(9) Uani 1 d . . .
H11 H 0.1786 0.4086 -0.0784 0.057 Uiso 1 calc R . .
B12 B 0.3919(5) 0.3876(3) 0.0999(3) 0.0480(9) Uani 1 d . . .
H12 H 0.4682 0.4604 0.1037 0.058 Uiso 1 calc R . .

loop_
_atom_site_aniso_label
_atom_site_aniso_U_11
_atom_site_aniso_U_22
_atom_site_aniso_U_33
_atom_site_aniso_U_23
_atom_site_aniso_U_13
_atom_site_aniso_U_12
Si1 0.0300(4) 0.0319(4) 0.0335(4) 0.0021(3) 0.0100(3) 0.0018(4)
C1 0.0282(14) 0.0299(13) 0.0324(13) -0.0014(11) 0.0079(11) 0.0043(11)
C2 0.0361(16) 0.0333(15) 0.0509(17) 0.0050(13) 0.0137(14) 0.0039(13)
C3 0.0386(18) 0.0504(19) 0.075(2) 0.0114(17) 0.0075(17) 0.0089(16)
C4 0.054(2) 0.054(2) 0.077(2) -0.0082(17) 0.0418(19) -0.0069(16)
C5 0.055(2) 0.0452(17) 0.0516(18) 0.0125(15) -0.0054(15) -0.0046(16)
B3 0.047(2) 0.0389(18) 0.0467(19) -0.0087(15) 0.0224(17) 0.0011(16)
B4 0.043(2) 0.0416(18) 0.0397(18) -0.0023(15) 0.0053(16) -0.0006(16)
B5 0.0250(17) 0.0437(19) 0.0481(19) -0.0086(15) 0.0091(15) 0.0000(14)
B6 0.0366(18) 0.0412(18) 0.0370(17) 0.0002(14) 0.0150(14) -0.0057(15)
B7 0.049(2) 0.0338(18) 0.069(2) -0.0030(17) 0.0203(19) 0.0009(16)
B8 0.054(2) 0.0413(19) 0.049(2) -0.0129(16) 0.0141(18) -0.0033(17)
B9 0.0321(19) 0.048(2) 0.053(2) -0.0117(17) 0.0060(16) -0.0053(16)
B10 0.040(2) 0.054(2) 0.049(2) -0.0065(17) 0.0169(16) -0.0104(17)
B11 0.052(2) 0.0387(18) 0.052(2) 0.0076(16) 0.0162(18) -0.0069(17)
B12 0.045(2) 0.0405(19) 0.059(2) -0.0059(16) 0.0147(18) -0.0083(16)

loop_
_geom_bond_atom_site_label_1
_geom_bond_atom_site_label_2
_geom_bond_distance
_geom_bond_site_symmetry_2
_geom_bond_publ_flag
Si1 C5 1.859(3) . ?
Si1 C4 1.860(3) . ?
Si1 C1 1.943(3) . ?
Si1 Si1 2.3859(14) 3 ?
C1 C2 1.692(4) . ?
C1 B5 1.716(4) . ?
C1 B3 1.728(4) . ?
C1 B4 1.729(4) . ?
C1 B6 1.731(4) . ?
C2 C3 1.512(4) . ?
C2 B11 1.705(4) . ?
C2 B7 1.708(5) . ?
C2 B6 1.713(4) . ?
C2 B3 1.727(4) . ?
B3 B8 1.762(5) . ?
B3 B4 1.763(5) . ?
B3 B7 1.764(5) . ?
B4 B8 1.760(5) . ?
B4 B9 1.765(5) . ?
B4 B5 1.770(5) . ?
B5 B6 1.764(5) . ?
B5 B9 1.773(4) . ?
B5 B10 1.775(5) . ?
B6 B10 1.755(5) . ?
B6 B11 1.764(5) . ?
B7 B8 1.759(5) . ?
B7 B12 1.775(5) . ?
B7 B11 1.778(5) . ?
B8 B9 1.775(5) . ?
B8 B12 1.781(5) . ?
B9 B12 1.778(5) . ?
B9 B10 1.781(5) . ?
B10 B11 1.756(5) . ?
B10 B12 1.789(5) . ?
B11 B12 1.771(5) . ?
